data_2228289
loop_
_publ_author_name
'Moussaif, Ahmed'
'Essassi, El Mokhtar'
'Lazar, Said'
'Zouihri, Hafid'
'Leger, Jean Michel'

_publ_section_title
;
 3-[2-(1<i>H</i>-Benzimidazol-2-ylsulfanyl)ethyl]-1,3-oxazolidin-2-one
;
_journal_coeditor_code DN2620
_journal_issue 12
_journal_name_full 'Acta Crystallographica Section E'
_journal_page_first o3137
_journal_paper_doi 10.1107/S1600536810045897
_journal_volume 66
_journal_year 2010
_chemical_formula_iupac 'C12 H13 N3 O2 S'
_chemical_formula_moiety 'C12 H13 N3 O2 S'
_chemical_formula_sum 'C12 H13 N3 O2 S'
_chemical_formula_weight 263.31
_chemical_name_systematic
;
3-[2-(1<i>H</i>-Benzimidazol-2-ylsulfanyl)ethyl]-1,3-oxazolidin-2-one
;
_space_group_IT_number 61
_symmetry_cell_setting orthorhombic
_symmetry_space_group_name_Hall '-P 2ac 2ab'
_symmetry_space_group_name_H-M 'P b c a'
_atom_sites_solution_hydrogens geom
_atom_sites_solution_primary direct
_atom_sites_solution_secondary difmap
_audit_creation_method SHELXL-97
_cell_angle_alpha 90.00
_cell_angle_beta 90.00
_cell_angle_gamma 90.00
_cell_formula_units_Z 8
_cell_length_a 8.2580(10)
_cell_length_b 10.0740(10)
_cell_length_c 29.201(3)
_cell_measurement_reflns_used 25
_cell_measurement_temperature 296(2)
_cell_measurement_theta_max 35
_cell_measurement_theta_min 25
_cell_volume 2429.3(5)
_computing_cell_refinement 'CAD-4 Software (Enraf--Nonius, 1989)'
_computing_data_collection 'CAD-4 Software (Enraf--Nonius, 1989)'
_computing_data_reduction 'CAD-4 Software (Enraf--Nonius, 1989)'
_computing_molecular_graphics
;
ORTEPIII (Burnett & Johnson, 1996), ORTEP-3 for Windows (Farrugia,
1997) and
PLATON (Spek, 2009)
;
_computing_publication_material 'publCIF (Westrip, 2010)'
_computing_structure_refinement 'SHELXL97 (Sheldrick, 2008)'
_computing_structure_solution 'SHELXL97 (Sheldrick, 2008)'
_diffrn_ambient_temperature 296(2)
_diffrn_measured_fraction_theta_full 1.000
_diffrn_measured_fraction_theta_max 1.000
_diffrn_measurement_device_type 'Enraf--Nonius CAD-4'
_diffrn_measurement_method \w-2\q
_diffrn_radiation_monochromator graphite
_diffrn_radiation_source 'fine-focus sealed tube'
_diffrn_radiation_type CuK\a
_diffrn_radiation_wavelength 1.54180
_diffrn_reflns_av_R_equivalents 0.0000
_diffrn_reflns_av_sigmaI/netI 0.0350
_diffrn_reflns_limit_h_max 9
_diffrn_reflns_limit_h_min 0
_diffrn_reflns_limit_k_max 11
_diffrn_reflns_limit_k_min 0
_diffrn_reflns_limit_l_max 34
_diffrn_reflns_limit_l_min 0
_diffrn_reflns_number 2065
_diffrn_reflns_theta_full 64.93
_diffrn_reflns_theta_max 64.93
_diffrn_reflns_theta_min 3.03
_diffrn_standards_decay_% 0
_diffrn_standards_interval_time 90
_diffrn_standards_number 2
_exptl_absorpt_coefficient_mu 2.366
_exptl_absorpt_correction_T_max 0.8909
_exptl_absorpt_correction_T_min 0.5892
_exptl_absorpt_correction_type psi-scan
_exptl_absorpt_process_details '(North <i>et al.</i>, 1968)'
_exptl_crystal_colour colourless
_exptl_crystal_density_diffrn 1.440
_exptl_crystal_density_method 'not measured'
_exptl_crystal_description plate
_exptl_crystal_F_000 1104
_exptl_crystal_size_max 0.25
_exptl_crystal_size_mid 0.10
_exptl_crystal_size_min 0.05
_refine_diff_density_max 0.502
_refine_diff_density_min -0.259
_refine_ls_extinction_coef 0.0023(3)
_refine_ls_extinction_expression Fc^*^=kFc[1+0.001xFc^2^\l^3^/sin(2\q)]^-1/4^
_refine_ls_extinction_method 'SHELXL97 (Sheldrick, 2008)'
_refine_ls_goodness_of_fit_ref 1.043
_refine_ls_hydrogen_treatment constr
_refine_ls_matrix_type full
_refine_ls_number_parameters 164
_refine_ls_number_reflns 2065
_refine_ls_number_restraints 0
_refine_ls_restrained_S_all 1.043
_refine_ls_R_factor_all 0.0687
_refine_ls_R_factor_gt 0.0479
_refine_ls_shift/su_max 0.000
_refine_ls_shift/su_mean 0.000
_refine_ls_structure_factor_coef Fsqd
_refine_ls_weighting_details 'calc w=1/[\s^2^(Fo^2^)+(0.0753P)^2^+1.2850P] where P=(Fo^2^+2Fc^2^)/3'
_refine_ls_weighting_scheme calc
_refine_ls_wR_factor_gt 0.1187
_refine_ls_wR_factor_ref 0.1381
_reflns_number_gt 1580
_reflns_number_total 2065
_reflns_threshold_expression I>2\s(I)
_cod_data_source_file dn2620.cif
_cod_data_source_block I
_cod_database_code 2228289
_cod_database_fobs_code 2228289

loop_
_symmetry_equiv_pos_as_xyz
'x, y, z'
'-x+1/2, y+1/2, z'
'x, -y+1/2, z+1/2'
'-x+1/2, -y, z+1/2'
'-x, -y, -z'
'x-1/2, -y-1/2, -z'
'-x, y-1/2, -z-1/2'
'x-1/2, y, -z-1/2'

loop_
_atom_site_type_symbol
_atom_site_label
_atom_site_fract_x
_atom_site_fract_y
_atom_site_fract_z
_atom_site_U_iso_or_equiv
_atom_site_adp_type
_atom_site_calc_flag
_atom_site_refinement_flags
_atom_site_occupancy
_atom_site_disorder_assembly
_atom_site_disorder_group
C C1 0.4252(3) 0.6613(3) 0.32287(8) 0.0308(6) Uani d . 1 . .
C C2 0.5563(4) 0.7150(3) 0.29974(10) 0.0418(7) Uani d . 1 . .
H H2 0.5765 0.8058 0.2996 0.050 Uiso calc R 1 . .
C C3 0.6553(4) 0.6266(3) 0.27685(11) 0.0491(8) Uani d . 1 . .
H H3 0.7451 0.6589 0.2612 0.059 Uiso calc R 1 . .
C C4 0.6247(4) 0.4910(3) 0.27658(10) 0.0452(8) Uani d . 1 . .
H H4 0.6930 0.4349 0.2602 0.054 Uiso calc R 1 . .
C C5 0.4960(4) 0.4382(3) 0.29994(10) 0.0387(7) Uani d . 1 . .
H H5 0.4772 0.3471 0.3000 0.046 Uiso calc R 1 . .
C C6 0.3939(3) 0.5243(3) 0.32364(8) 0.0300(6) Uani d . 1 . .
N N7 0.2541(3) 0.4990(2) 0.34878(7) 0.0331(5) Uani d . 1 . .
C C8 0.2044(3) 0.6179(3) 0.36218(9) 0.0323(6) Uani d . 1 . .
N N9 0.3018(3) 0.7182(2) 0.34785(7) 0.0341(5) Uani d . 1 . .
H H9 0.2890 0.8014 0.3533 0.041 Uiso calc R 1 . .
S S10 0.03324(10) 0.65185(8) 0.39498(3) 0.0466(3) Uani d . 1 . .
C C11 -0.0806(4) 0.5004(3) 0.38524(11) 0.0461(8) Uani d . 1 . .
H H11A -0.0786 0.4786 0.3529 0.055 Uiso calc R 1 . .
H H11B -0.0306 0.4279 0.4019 0.055 Uiso calc R 1 . .
C C12 -0.2545(4) 0.5167(4) 0.40086(11) 0.0515(8) Uani d . 1 . .
H H12A -0.3071 0.5824 0.3817 0.062 Uiso calc R 1 . .
H H12B -0.3109 0.4331 0.3967 0.062 Uiso calc R 1 . .
N N13 -0.2688(3) 0.5569(3) 0.44810(8) 0.0421(6) Uani d . 1 . .
C C14 -0.2251(4) 0.4720(4) 0.48622(11) 0.0524(9) Uani d . 1 . .
H H14A -0.1101 0.4527 0.4866 0.063 Uiso calc R 1 . .
H H14B -0.2857 0.3895 0.4859 0.063 Uiso calc R 1 . .
C C15 -0.2743(4) 0.5603(4) 0.52586(12) 0.0624(10) Uani d . 1 . .
H H15A -0.3162 0.5079 0.5511 0.075 Uiso calc R 1 . .
H H15B -0.1832 0.6124 0.5366 0.075 Uiso calc R 1 . .
O O16 -0.3993(3) 0.6452(2) 0.50692(8) 0.0568(6) Uani d . 1 . .
C C17 -0.3857(4) 0.6431(3) 0.46087(11) 0.0465(8) Uani d . 1 . .
O O18 -0.4713(3) 0.7117(3) 0.43673(9) 0.0683(8) Uani d . 1 . .

loop_
_atom_site_aniso_label
_atom_site_aniso_U_11
_atom_site_aniso_U_22
_atom_site_aniso_U_33
_atom_site_aniso_U_12
_atom_site_aniso_U_13
_atom_site_aniso_U_23
C1 0.0367(14) 0.0282(15) 0.0275(12) 0.0002(11) -0.0008(11) 0.0017(10)
C2 0.0495(18) 0.0290(15) 0.0469(17) -0.0053(13) 0.0046(14) 0.0035(12)
C3 0.0486(18) 0.0473(18) 0.0513(18) -0.0047(16) 0.0098(15) 0.0036(15)
C4 0.0474(17) 0.0447(18) 0.0436(17) 0.0103(15) 0.0090(13) -0.0055(13)
C5 0.0432(16) 0.0254(14) 0.0474(16) 0.0052(13) 0.0044(13) -0.0010(12)
C6 0.0351(14) 0.0218(13) 0.0330(13) 0.0008(11) -0.0046(11) 0.0008(10)
N7 0.0381(12) 0.0221(12) 0.0391(12) 0.0007(9) 0.0051(10) 0.0001(9)
C8 0.0376(15) 0.0227(13) 0.0365(14) 0.0019(11) 0.0012(11) -0.0006(11)
N9 0.0406(13) 0.0176(11) 0.0441(13) -0.0002(10) 0.0036(10) -0.0018(9)
S10 0.0457(5) 0.0336(4) 0.0604(5) -0.0002(3) 0.0160(3) -0.0094(3)
C11 0.0460(17) 0.0395(18) 0.0527(18) -0.0037(14) 0.0117(15) -0.0059(13)
C12 0.0413(16) 0.061(2) 0.0521(18) -0.0089(16) 0.0026(15) -0.0091(16)
N13 0.0346(13) 0.0480(15) 0.0437(13) 0.0020(12) 0.0031(11) 0.0000(11)
C14 0.0382(17) 0.059(2) 0.060(2) 0.0090(16) 0.0014(15) 0.0143(17)
C15 0.047(2) 0.088(3) 0.053(2) -0.003(2) -0.0054(15) 0.0077(19)
O16 0.0518(14) 0.0638(17) 0.0549(13) 0.0065(12) 0.0019(11) -0.0115(11)
C17 0.0414(17) 0.0403(17) 0.0578(19) -0.0041(15) 0.0020(15) -0.0040(15)
O18 0.0727(17) 0.0523(16) 0.0798(18) 0.0179(14) -0.0127(14) 0.0047(13)

loop_
_atom_type_symbol
_atom_type_description
_atom_type_scat_dispersion_real
_atom_type_scat_dispersion_imag
_atom_type_scat_source
C C 0.0181 0.0091 'International Tables Vol C Tables 4.2.6.8 and 6.1.1.4'
H H 0.0000 0.0000 'International Tables Vol C Tables 4.2.6.8 and 6.1.1.4'
N N 0.0311 0.0180 'International Tables Vol C Tables 4.2.6.8 and 6.1.1.4'
O O 0.0492 0.0322 'International Tables Vol C Tables 4.2.6.8 and 6.1.1.4'
S S 0.3331 0.5567 'International Tables Vol C Tables 4.2.6.8 and 6.1.1.4'

loop_
_geom_angle_atom_site_label_1
_geom_angle_atom_site_label_2
_geom_angle_atom_site_label_3
_geom_angle_site_symmetry_1
_geom_angle_site_symmetry_2
_geom_angle_site_symmetry_3
_geom_angle
_geom_angle_publ_flag
C8 S10 C11 . . . 99.74(15) no
C15 O16 C17 . . . 108.2(2) no
C6 N7 C8 . . . 104.3(2) no
C1 N9 C8 . . . 107.0(2) no
C12 N13 C14 . . . 123.3(3) no
C12 N13 C17 . . . 120.2(3) no
C14 N13 C17 . . . 110.2(2) no
C8 N9 H9 . . . 126.57 no
C1 N9 H9 . . . 126.47 no
N9 C1 C6 . . . 105.3(2) no
N9 C1 C2 . . . 132.3(3) no
C2 C1 C6 . . . 122.4(3) no
C1 C2 C3 . . . 116.5(3) no
C2 C3 C4 . . . 121.9(3) no
C3 C4 C5 . . . 121.3(3) no
C4 C5 C6 . . . 118.3(3) no
N7 C6 C5 . . . 130.5(3) no
C1 C6 C5 . . . 119.5(2) no
N7 C6 C1 . . . 109.9(2) no
N7 C8 N9 . . . 113.5(2) no
S10 C8 N7 . . . 126.3(2) no
S10 C8 N9 . . . 120.3(2) no
S10 C11 C12 . . . 110.6(2) no
N13 C12 C11 . . . 113.3(3) no
N13 C14 C15 . . . 100.0(3) no
O16 C15 C14 . . . 104.2(3) no
O18 C17 N13 . . . 128.4(3) no
O16 C17 O18 . . . 121.4(3) no
O16 C17 N13 . . . 110.2(3) no
C1 C2 H2 . . . 121.75 no
C3 C2 H2 . . . 121.73 no
C2 C3 H3 . . . 118.96 no
C4 C3 H3 . . . 119.10 no
C3 C4 H4 . . . 119.32 no
C5 C4 H4 . . . 119.35 no
C4 C5 H5 . . . 120.87 no
C6 C5 H5 . . . 120.79 no
S10 C11 H11A . . . 109.53 no
S10 C11 H11B . . . 109.51 no
C12 C11 H11A . . . 109.50 no
C12 C11 H11B . . . 109.51 no
H11A C11 H11B . . . 108.10 no
N13 C12 H12A . . . 108.88 no
N13 C12 H12B . . . 108.92 no
C11 C12 H12A . . . 108.95 no
C11 C12 H12B . . . 108.85 no
H12A C12 H12B . . . 107.78 no
N13 C14 H14A . . . 111.78 no
N13 C14 H14B . . . 111.70 no
C15 C14 H14A . . . 111.82 no
C15 C14 H14B . . . 111.83 no
H14A C14 H14B . . . 109.49 no
O16 C15 H15A . . . 110.90 no
O16 C15 H15B . . . 110.88 no
C14 C15 H15A . . . 110.88 no
C14 C15 H15B . . . 110.91 no
H15A C15 H15B . . . 109.00 no

loop_
_geom_bond_atom_site_label_1
_geom_bond_atom_site_label_2
_geom_bond_site_symmetry_1
_geom_bond_site_symmetry_2
_geom_bond_distance
_geom_bond_publ_flag
S10 C8 . . 1.741(3) no
S10 C11 . . 1.815(3) no
O16 C15 . . 1.450(4) no
O16 C17 . . 1.350(4) no
O18 C17 . . 1.214(4) no
N7 C6 . . 1.392(3) no
N7 C8 . . 1.325(4) no
N9 C1 . . 1.378(3) no
N9 C8 . . 1.358(4) no
N13 C12 . . 1.443(4) no
N13 C14 . . 1.449(4) no
N13 C17 . . 1.351(4) no
N9 H9 . . 0.8597 no
C1 C2 . . 1.386(4) no
C1 C6 . . 1.404(4) no
C2 C3 . . 1.381(4) no
C3 C4 . . 1.389(4) no
C4 C5 . . 1.370(4) no
C5 C6 . . 1.394(4) no
C11 C12 . . 1.516(5) no
C14 C15 . . 1.515(5) no
C2 H2 . . 0.9298 no
C3 H3 . . 0.9299 no
C4 H4 . . 0.9308 no
C5 H5 . . 0.9308 no
C11 H11A . . 0.9697 no
C11 H11B . . 0.9698 no
C12 H12A . . 0.9694 no
C12 H12B . . 0.9700 no
C14 H14A . . 0.9694 no
C14 H14B . . 0.9702 no
C15 H15A . . 0.9704 no
C15 H15B . . 0.9694 no

loop_
_geom_hbond_atom_site_label_D
_geom_hbond_atom_site_label_H
_geom_hbond_atom_site_label_A
_geom_hbond_site_symmetry_A
_geom_hbond_distance_DH
_geom_hbond_distance_HA
_geom_hbond_distance_DA
_geom_hbond_angle_DHA
N9 H9 N7 2_555 0.86 2.03 2.866(3) 165

loop_
_geom_torsion_atom_site_label_1
_geom_torsion_atom_site_label_2
_geom_torsion_atom_site_label_3
_geom_torsion_atom_site_label_4
_geom_torsion_site_symmetry_1
_geom_torsion_site_symmetry_2
_geom_torsion_site_symmetry_3
_geom_torsion_site_symmetry_4
_geom_torsion
_geom_torsion_publ_flag
C11 S10 C8 N7 . . . . -20.2(3) no
C11 S10 C8 N9 . . . . 159.9(2) no
C8 S10 C11 C12 . . . . -166.3(2) no
C15 O16 C17 O18 . . . . -176.2(3) no
C15 O16 C17 N13 . . . . 4.0(3) no
C17 O16 C15 C14 . . . . -19.3(3) no
C6 N7 C8 S10 . . . . 179.8(2) no
C8 N7 C6 C1 . . . . 0.3(3) no
C6 N7 C8 N9 . . . . -0.3(3) no
C8 N7 C6 C5 . . . . -177.8(3) no
C1 N9 C8 N7 . . . . 0.3(3) no
C1 N9 C8 S10 . . . . -179.83(18) no
C8 N9 C1 C6 . . . . -0.1(3) no
C8 N9 C1 C2 . . . . 178.9(3) no
C12 N13 C14 C15 . . . . -176.6(3) no
C14 N13 C17 O18 . . . . -165.6(3) no
C17 N13 C12 C11 . . . . 142.6(3) no
C17 N13 C14 C15 . . . . -24.7(3) no
C14 N13 C17 O16 . . . . 14.2(4) no
C14 N13 C12 C11 . . . . -68.2(4) no
C12 N13 C17 O16 . . . . 167.1(3) no
C12 N13 C17 O18 . . . . -12.7(5) no
N9 C1 C6 N7 . . . . -0.1(3) no
N9 C1 C2 C3 . . . . -178.2(3) no
N9 C1 C6 C5 . . . . 178.2(2) no
C6 C1 C2 C3 . . . . 0.5(4) no
C2 C1 C6 N7 . . . . -179.2(2) no
C2 C1 C6 C5 . . . . -0.9(4) no
C1 C2 C3 C4 . . . . 0.6(5) no
C2 C3 C4 C5 . . . . -1.4(5) no
C3 C4 C5 C6 . . . . 1.0(5) no
C4 C5 C6 C1 . . . . 0.1(4) no
C4 C5 C6 N7 . . . . 178.0(3) no
S10 C11 C12 N13 . . . . -55.8(4) no
N13 C14 C15 O16 . . . . 25.6(3) no

loop_
_cod_related_entry_id
_cod_related_entry_database
_cod_related_entry_code
1 ChemSpider 30656341
